data_2238846
loop_
_publ_author_name
'K\'echaou-Perrot, Manel'
'Vendier, Laure'
'Igau, Alain'

_publ_section_title
;
 Chlorido(\h^6^-<i>N</i>^2^-diphenylphosphanyl-<i>N</i>^1^,<i>N</i>^1^-diisopropyl-4-methoxybenzamidine-\k<i>P</i>)(triphenylphosphane-\k<i>P</i>)ruthenium(II)
 trifluoromethansulfonate acetone disolvate
;
_journal_coeditor_code CQ2007
_journal_issue 12
_journal_name_full 'Acta Crystallographica Section E'
_journal_page_first m659
_journal_page_last m660
_journal_paper_doi 10.1107/S1600536813029450
_journal_volume 69
_journal_year 2013
_chemical_formula_iupac '[Ru Cl (C18 H15 P) (C26 H31 N2 O P)] (C F3 O3 S), 2C3 H6 O'
_chemical_formula_moiety 'C44 H46 Cl N2 O P2 Ru, 2(C3 H6 O), C F3 O3 S'
_chemical_formula_sum 'C51 H58 Cl F3 N2 O6 P2 Ru S'
_chemical_formula_weight 1082.51
_chemical_name_systematic
'Chlorido(\h^6^-<i>N</i>^2^-diphenylphosphanyl-<i>N</i>^1^,<i>N</i>^1^-diisopropyl-4-methoxybenzamidine-\k<i>P</i>)(triphenylphosphane-\k<i>P</i>)ruthenium(II) trifluoromethansulfonate acetone disolvate'
_space_group_IT_number 14
_symmetry_cell_setting monoclinic
_symmetry_space_group_name_Hall '-P 2ybc'
_symmetry_space_group_name_H-M 'P 1 21/c 1'
_atom_sites_solution_hydrogens geom
_atom_sites_solution_primary direct
_atom_sites_solution_secondary difmap
_audit_creation_method 'WinGX routine CIF_UPDATE'
_cell_angle_alpha 90
_cell_angle_beta 99.864(2)
_cell_angle_gamma 90
_cell_formula_units_Z 4
_cell_length_a 11.6970(2)
_cell_length_b 15.0260(3)
_cell_length_c 29.7770(6)
_cell_measurement_reflns_used 14433
_cell_measurement_temperature 180(2)
_cell_measurement_theta_max 29.1029
_cell_measurement_theta_min 3.3094
_cell_volume 5156.21(17)
_computing_cell_refinement 'CrysAlis  CCD (Oxford Diffraction, 2010)'
_computing_data_collection 'CrysAlis  CCD (Oxford Diffraction, 2010)'
_computing_data_reduction 'CrysAlis RED (Oxford Diffraction, 2010)'
_computing_molecular_graphics 'Ortep-3 for Windows (Farrugia, 2012)'
_computing_publication_material 'WinGX publication routines (Farrugia, 2012)'
_computing_structure_refinement 'SHELXL97 (Sheldrick, 2008)'
_computing_structure_solution 'SIR92 (Altomare <i>et al.</i>, 1994)'
_diffrn_ambient_temperature 180(2)
_diffrn_detector_area_resol_mean 16.1978
_diffrn_measured_fraction_theta_full 0.998
_diffrn_measured_fraction_theta_max 0.998
_diffrn_measurement_device_type 'Oxford Diffraction Xcalibur (Eos, Gemini ultra)'
_diffrn_measurement_method '\w scans'
_diffrn_radiation_monochromator graphite
_diffrn_radiation_type MoK\a
_diffrn_radiation_wavelength 0.71073
_diffrn_reflns_av_R_equivalents 0.0457
_diffrn_reflns_limit_h_max 14
_diffrn_reflns_limit_h_min -14
_diffrn_reflns_limit_k_max 18
_diffrn_reflns_limit_k_min -18
_diffrn_reflns_limit_l_max 36
_diffrn_reflns_limit_l_min -37
_diffrn_reflns_number 43527
_diffrn_reflns_theta_full 26.37
_diffrn_reflns_theta_max 26.37
_diffrn_reflns_theta_min 3.32
_exptl_absorpt_coefficient_mu 0.518
_exptl_absorpt_correction_T_max 0.9817
_exptl_absorpt_correction_T_min 0.9325
_exptl_absorpt_correction_type multi-scan
_exptl_absorpt_process_details
;
(CrysAlis RED; Oxford Diffraction, 2010)
;
_exptl_crystal_colour yellow
_exptl_crystal_density_diffrn 1.394
_exptl_crystal_density_method 'not measured'
_exptl_crystal_description parallelepiped
_exptl_crystal_F_000 2240
_exptl_crystal_size_max 0.19
_exptl_crystal_size_mid 0.1
_exptl_crystal_size_min 0.03
_refine_diff_density_max 0.485
_refine_diff_density_min -0.366
_refine_ls_extinction_method none
_refine_ls_goodness_of_fit_ref 1.092
_refine_ls_hydrogen_treatment constr
_refine_ls_matrix_type full
_refine_ls_number_parameters 608
_refine_ls_number_reflns 10532
_refine_ls_number_restraints 0
_refine_ls_restrained_S_all 1.092
_refine_ls_R_factor_all 0.0626
_refine_ls_R_factor_gt 0.0428
_refine_ls_shift/su_max 0.001
_refine_ls_shift/su_mean 0
_refine_ls_structure_factor_coef Fsqd
_refine_ls_weighting_details 'calc w=1/[\s^2^(Fo^2^)+(0.0251P)^2^+6.3129P] where P=(Fo^2^+2Fc^2^)/3'
_refine_ls_weighting_scheme calc
_refine_ls_wR_factor_gt 0.0827
_refine_ls_wR_factor_ref 0.0892
_reflns_number_gt 8192
_reflns_number_total 10532
_reflns_threshold_expression >2sigma(I)
_cod_data_source_file cq2007.cif
_cod_data_source_block I
_cod_original_sg_symbol_H-M 'P 21/c'
_cod_database_code 2238846

loop_
_symmetry_equiv_pos_as_xyz
'x, y, z'
'x, -y+1/2, z+1/2'
'-x, -y, -z'
'-x, y-1/2, -z-1/2'

loop_
_atom_site_type_symbol
_atom_site_label
_atom_site_fract_x
_atom_site_fract_y
_atom_site_fract_z
_atom_site_U_iso_or_equiv
_atom_site_adp_type
_atom_site_calc_flag
_atom_site_refinement_flags
_atom_site_occupancy
_atom_site_symmetry_multiplicity
C C1 0.7448(2) 0.64736(19) 0.33547(10) 0.0191(6) Uani d . 1 1
C C2 0.9016(3) 0.5770(2) 0.38976(11) 0.0304(7) Uani d . 1 1
H H2 0.94 0.5174 0.3911 0.036 Uiso calc R 1 1
C C3 0.8536(3) 0.5865(3) 0.43390(11) 0.0438(9) Uani d . 1 1
H H3A 0.7945 0.5407 0.4351 0.066 Uiso calc R 1 1
H H3B 0.8187 0.6456 0.4351 0.066 Uiso calc R 1 1
H H3C 0.9167 0.5793 0.4599 0.066 Uiso calc R 1 1
C C4 0.9954(3) 0.6449(3) 0.38473(14) 0.0451(10) Uani d . 1 1
H H4A 1.0228 0.6349 0.3558 0.068 Uiso calc R 1 1
H H4B 1.0604 0.6383 0.4101 0.068 Uiso calc R 1 1
H H4C 0.9633 0.7051 0.3851 0.068 Uiso calc R 1 1
C C5 0.7945(3) 0.4909(2) 0.32253(10) 0.0258(7) Uani d . 1 1
H H5 0.7267 0.4988 0.2974 0.031 Uiso calc R 1 1
C C6 0.9004(3) 0.4730(2) 0.30033(13) 0.0407(9) Uani d . 1 1
H H6A 0.9139 0.5241 0.2814 0.061 Uiso calc R 1 1
H H6B 0.8869 0.4196 0.2812 0.061 Uiso calc R 1 1
H H6C 0.9686 0.4638 0.324 0.061 Uiso calc R 1 1
C C7 0.7657(3) 0.4149(2) 0.35213(12) 0.0344(8) Uani d . 1 1
H H7A 0.6966 0.4301 0.3651 0.052 Uiso calc R 1 1
H H7B 0.8312 0.4045 0.3769 0.052 Uiso calc R 1 1
H H7C 0.7506 0.3609 0.3336 0.052 Uiso calc R 1 1
C C8 0.6649(2) 0.64521(18) 0.28973(9) 0.0175(6) Uani d . 1 1
C C9 0.5538(2) 0.60572(18) 0.28247(10) 0.0185(6) Uani d . 1 1
H H9 0.5249 0.575 0.3082 0.022 Uiso calc R 1 1
C C10 0.4784(3) 0.61740(18) 0.23983(10) 0.0205(6) Uani d . 1 1
H H10 0.395 0.6004 0.2374 0.025 Uiso calc R 1 1
C C11 0.5109(3) 0.66996(19) 0.20556(9) 0.0204(6) Uani d . 1 1
C C12 0.6224(2) 0.71251(19) 0.21369(10) 0.0201(6) Uani d . 1 1
H H12 0.6403 0.76 0.1924 0.024 Uiso calc R 1 1
C C13 0.7009(2) 0.69499(18) 0.25352(9) 0.0192(6) Uani d . 1 1
H H13 0.7749 0.7296 0.2599 0.023 Uiso calc R 1 1
C C14 0.6426(2) 0.86642(18) 0.38598(10) 0.0191(6) Uani d . 1 1
C C15 0.6010(3) 0.95355(19) 0.38091(11) 0.0242(7) Uani d . 1 1
H H15 0.5835 0.9793 0.3514 0.029 Uiso calc R 1 1
C C16 0.5853(3) 1.0024(2) 0.41863(12) 0.0326(8) Uani d . 1 1
H H16 0.5574 1.0618 0.4151 0.039 Uiso calc R 1 1
C C17 0.6101(3) 0.9647(2) 0.46174(12) 0.0354(8) Uani d . 1 1
H H17 0.5991 0.9986 0.4876 0.042 Uiso calc R 1 1
C C18 0.6506(3) 0.8787(2) 0.46733(11) 0.0345(8) Uani d . 1 1
H H18 0.6674 0.8532 0.4969 0.041 Uiso calc R 1 1
C C19 0.6669(3) 0.8291(2) 0.42919(10) 0.0269(7) Uani d . 1 1
H H19 0.6947 0.7697 0.4329 0.032 Uiso calc R 1 1
C C20 0.7844(2) 0.88336(18) 0.32068(10) 0.0205(6) Uani d . 1 1
C C21 0.7796(3) 0.9194(2) 0.27773(11) 0.0277(7) Uani d . 1 1
H H21 0.7153 0.9072 0.2544 0.033 Uiso calc R 1 1
C C22 0.8695(3) 0.9736(2) 0.26888(13) 0.0389(9) Uani d . 1 1
H H22 0.8669 0.9983 0.2393 0.047 Uiso calc R 1 1
C C23 0.9623(3) 0.9917(2) 0.30272(13) 0.0386(9) Uani d . 1 1
H H23 1.0229 1.0293 0.2964 0.046 Uiso calc R 1 1
C C24 0.9680(3) 0.9559(2) 0.34557(13) 0.0385(9) Uani d . 1 1
H H24 1.0325 0.9683 0.3687 0.046 Uiso calc R 1 1
C C25 0.8796(3) 0.9019(2) 0.35462(11) 0.0311(7) Uani d . 1 1
H H25 0.8834 0.877 0.3842 0.037 Uiso calc R 1 1
C C26 0.4576(3) 0.7429(2) 0.13336(11) 0.0361(8) Uani d . 1 1
H H26A 0.3943 0.7423 0.1071 0.054 Uiso calc R 1 1
H H26B 0.5305 0.7271 0.1233 0.054 Uiso calc R 1 1
H H26C 0.4644 0.8025 0.1469 0.054 Uiso calc R 1 1
C C27 0.2384(2) 0.75490(18) 0.27688(9) 0.0189(6) Uani d . 1 1
C C28 0.2233(3) 0.73245(18) 0.23098(10) 0.0221(6) Uani d . 1 1
H H28 0.2892 0.7226 0.2169 0.027 Uiso calc R 1 1
C C29 0.1127(3) 0.72436(19) 0.20550(10) 0.0259(7) Uani d . 1 1
H H29 0.1033 0.7086 0.1742 0.031 Uiso calc R 1 1
C C30 0.0166(3) 0.7391(2) 0.22557(11) 0.0294(7) Uani d . 1 1
H H30 -0.0591 0.7333 0.2082 0.035 Uiso calc R 1 1
C C31 0.0305(3) 0.7624(2) 0.27103(11) 0.0291(7) Uani d . 1 1
H H31 -0.0358 0.7735 0.2847 0.035 Uiso calc R 1 1
C C32 0.1399(3) 0.76975(19) 0.29674(11) 0.0246(7) Uani d . 1 1
H H32 0.1485 0.785 0.3281 0.029 Uiso calc R 1 1
C C33 0.3814(2) 0.65650(18) 0.34787(10) 0.0192(6) Uani d . 1 1
C C34 0.4756(3) 0.6391(2) 0.38184(10) 0.0239(7) Uani d . 1 1
H H34 0.5316 0.6842 0.3909 0.029 Uiso calc R 1 1
C C35 0.4885(3) 0.5561(2) 0.40268(11) 0.0327(8) Uani d . 1 1
H H35 0.5533 0.5445 0.4259 0.039 Uiso calc R 1 1
C C36 0.4065(3) 0.4902(2) 0.38956(12) 0.0391(9) Uani d . 1 1
H H36 0.4157 0.4332 0.4035 0.047 Uiso calc R 1 1
C C37 0.3121(3) 0.5075(2) 0.35641(13) 0.0408(9) Uani d . 1 1
H H37 0.2559 0.4623 0.3476 0.049 Uiso calc R 1 1
C C38 0.2983(3) 0.59039(19) 0.33575(11) 0.0271(7) Uani d . 1 1
H H38 0.232 0.6021 0.3133 0.033 Uiso calc R 1 1
C C39 0.3551(2) 0.84996(18) 0.35094(10) 0.0179(6) Uani d . 1 1
C C40 0.3472(3) 0.8362(2) 0.39642(10) 0.0245(7) Uani d . 1 1
H H40 0.3655 0.7796 0.41 0.029 Uiso calc R 1 1
C C41 0.3125(3) 0.9056(2) 0.42219(11) 0.0323(8) Uani d . 1 1
H H41 0.3073 0.8958 0.4533 0.039 Uiso calc R 1 1
C C42 0.2858(3) 0.9876(2) 0.40318(12) 0.0317(8) Uani d . 1 1
H H42 0.262 1.0344 0.4209 0.038 Uiso calc R 1 1
C C43 0.2936(3) 1.0015(2) 0.35794(11) 0.0296(7) Uani d . 1 1
H H43 0.2751 1.0583 0.3447 0.035 Uiso calc R 1 1
C C44 0.3281(3) 0.93381(19) 0.33178(11) 0.0246(7) Uani d . 1 1
H H44 0.3334 0.9443 0.3007 0.03 Uiso calc R 1 1
C C50 0.8526(4) 0.6788(3) 0.56855(15) 0.0553(11) Uani d . 1 1
C C66 0.6369(3) 0.3577(3) 0.48420(13) 0.0424(9) Uani d . 1 1
C C67 0.7339(4) 0.3712(3) 0.52314(14) 0.0592(12) Uani d . 1 1
H H67A 0.7881 0.4154 0.5147 0.089 Uiso calc R 1 1
H H67B 0.7747 0.3147 0.5306 0.089 Uiso calc R 1 1
H H67C 0.7027 0.3924 0.5497 0.089 Uiso calc R 1 1
C C68 0.5406(4) 0.2982(3) 0.49175(13) 0.0580(12) Uani d . 1 1
H H68A 0.4793 0.2993 0.4648 0.087 Uiso calc R 1 1
H H68B 0.5092 0.3186 0.5184 0.087 Uiso calc R 1 1
H H68C 0.5698 0.2372 0.497 0.087 Uiso calc R 1 1
C C69 0.8491(5) 0.1454(4) 0.4658(2) 0.0786(16) Uani d . 1 1
C C70 0.8658(6) 0.1162(6) 0.4222(3) 0.175(5) Uani d . 1 1
H H70A 0.8907 0.0538 0.424 0.263 Uiso calc R 1 1
H H70B 0.9254 0.1528 0.4118 0.263 Uiso calc R 1 1
H H70C 0.7928 0.1216 0.4007 0.263 Uiso calc R 1 1
C C71 0.9401(7) 0.1297(7) 0.5068(3) 0.190(5) Uani d . 1 1
H H71A 1.0076 0.1674 0.505 0.285 Uiso calc R 1 1
H H71B 0.9636 0.0671 0.5078 0.285 Uiso calc R 1 1
H H71C 0.9089 0.1444 0.5344 0.285 Uiso calc R 1 1
N N1 0.7535(2) 0.72111(15) 0.35940(8) 0.0198(5) Uani d . 1 1
N N2 0.8092(2) 0.57553(15) 0.34877(8) 0.0213(5) Uani d . 1 1
O O1 0.43348(18) 0.67901(14) 0.16692(7) 0.0263(5) Uani d . 1 1
O O2 0.7757(2) 0.70212(17) 0.64312(8) 0.0464(7) Uani d . 1 1
O O3 0.8895(2) 0.81958(17) 0.61752(9) 0.0490(7) Uani d . 1 1
O O4 0.6950(2) 0.79177(18) 0.57825(9) 0.0502(7) Uani d . 1 1
O O5 0.7618(4) 0.1818(3) 0.47194(14) 0.1011(13) Uani d . 1 1
O O6 0.6368(3) 0.3922(2) 0.44746(10) 0.0660(9) Uani d . 1 1
P P1 0.67390(6) 0.80800(5) 0.33617(2) 0.01691(15) Uani d . 1 1
P P2 0.38071(6) 0.75812(5) 0.31383(2) 0.01565(15) Uani d . 1 1
S S1 0.79746(7) 0.75662(6) 0.60604(3) 0.02905(17) Uani d . 1 1
Cl Cl1 0.47598(6) 0.89077(5) 0.24250(3) 0.02359(16) Uani d . 1 1
Ru Ru1 0.541225(18) 0.750672(15) 0.276075(7) 0.01445(6) Uani d . 1 1
F F1 0.9469(3) 0.6396(3) 0.58828(13) 0.1238(14) Uani d . 1 1
F F2 0.8779(3) 0.7198(2) 0.53197(10) 0.0985(11) Uani d . 1 1
F F3 0.7758(3) 0.61686(19) 0.55310(11) 0.0963(11) Uani d . 1 1

loop_
_atom_site_aniso_label
_atom_site_aniso_U_11
_atom_site_aniso_U_22
_atom_site_aniso_U_33
_atom_site_aniso_U_12
_atom_site_aniso_U_13
_atom_site_aniso_U_23
C1 0.0157(15) 0.0222(15) 0.0200(15) 0.0012(11) 0.0046(12) 0.0035(12)
C2 0.0301(18) 0.0293(17) 0.0266(17) 0.0070(14) -0.0094(14) 0.0016(14)
C3 0.056(2) 0.048(2) 0.0244(19) 0.0118(19) -0.0037(17) 0.0037(16)
C4 0.0236(19) 0.050(2) 0.055(2) -0.0009(16) -0.0121(17) 0.0023(19)
C5 0.0280(17) 0.0241(16) 0.0236(16) 0.0078(13) -0.0003(13) -0.0030(13)
C6 0.049(2) 0.0341(19) 0.044(2) 0.0098(17) 0.0218(19) -0.0033(17)
C7 0.042(2) 0.0266(17) 0.0345(19) -0.0002(15) 0.0060(16) -0.0032(15)
C8 0.0199(15) 0.0151(13) 0.0169(14) 0.0050(11) 0.0018(12) -0.0028(11)
C9 0.0196(15) 0.0146(13) 0.0218(15) 0.0036(11) 0.0054(12) -0.0022(12)
C10 0.0202(16) 0.0174(14) 0.0235(16) 0.0007(12) 0.0030(13) -0.0045(12)
C11 0.0236(16) 0.0217(15) 0.0154(14) 0.0044(12) 0.0021(12) -0.0049(12)
C12 0.0217(15) 0.0215(14) 0.0190(15) 0.0016(12) 0.0084(12) -0.0006(12)
C13 0.0191(15) 0.0178(14) 0.0215(15) 0.0011(11) 0.0061(12) -0.0032(12)
C14 0.0185(15) 0.0201(14) 0.0183(15) -0.0054(12) 0.0023(12) -0.0045(12)
C15 0.0250(16) 0.0230(15) 0.0254(16) -0.0038(13) 0.0067(13) -0.0032(13)
C16 0.0284(18) 0.0292(17) 0.041(2) -0.0048(14) 0.0094(16) -0.0125(15)
C17 0.0316(19) 0.046(2) 0.0299(19) -0.0055(16) 0.0086(15) -0.0211(16)
C18 0.0312(19) 0.052(2) 0.0202(17) -0.0044(16) 0.0037(14) -0.0052(15)
C19 0.0269(17) 0.0304(17) 0.0231(16) -0.0016(14) 0.0031(13) -0.0014(13)
C20 0.0163(15) 0.0194(14) 0.0271(16) -0.0002(11) 0.0076(13) -0.0045(12)
C21 0.0203(16) 0.0284(16) 0.0342(18) 0.0007(13) 0.0039(14) 0.0056(14)
C22 0.0297(19) 0.039(2) 0.049(2) -0.0015(16) 0.0086(17) 0.0215(17)
C23 0.0243(18) 0.0335(19) 0.061(3) -0.0082(15) 0.0157(18) 0.0018(18)
C24 0.0279(19) 0.046(2) 0.042(2) -0.0157(16) 0.0072(16) -0.0125(17)
C25 0.0250(17) 0.044(2) 0.0243(17) -0.0107(15) 0.0038(14) -0.0059(15)
C26 0.0392(19) 0.046(2) 0.0219(16) 0.0074(17) 0.0023(14) 0.0078(16)
C27 0.0176(13) 0.0141(13) 0.0241(14) -0.0003(12) 0.0012(11) 0.0016(13)
C28 0.0212(15) 0.0218(16) 0.0236(15) 0.0021(12) 0.0044(12) 0.0017(12)
C29 0.0294(17) 0.0260(16) 0.0206(16) -0.0004(13) -0.0006(13) 0.0016(12)
C30 0.0169(15) 0.0321(18) 0.0364(18) -0.0040(14) -0.0038(13) 0.0035(15)
C31 0.0193(15) 0.0329(18) 0.0359(18) -0.0004(13) 0.0067(13) -0.0024(15)
C32 0.0211(15) 0.0268(17) 0.0261(16) -0.0025(12) 0.0051(13) -0.0033(13)
C33 0.0211(15) 0.0182(14) 0.0200(15) 0.0014(12) 0.0081(12) 0.0021(12)
C34 0.0244(16) 0.0253(16) 0.0218(16) -0.0017(13) 0.0037(13) 0.0028(13)
C35 0.035(2) 0.0354(19) 0.0270(18) 0.0088(15) 0.0036(15) 0.0093(15)
C36 0.054(2) 0.0227(17) 0.041(2) 0.0006(16) 0.0093(18) 0.0113(15)
C37 0.047(2) 0.0257(18) 0.048(2) -0.0117(16) 0.0049(19) 0.0059(16)
C38 0.0298(18) 0.0222(16) 0.0285(17) -0.0042(13) 0.0029(14) 0.0022(13)
C39 0.0131(14) 0.0195(14) 0.0219(15) -0.0013(11) 0.0049(12) -0.0042(12)
C40 0.0284(17) 0.0225(15) 0.0228(16) -0.0016(13) 0.0053(13) -0.0031(13)
C41 0.040(2) 0.0370(19) 0.0218(17) -0.0055(16) 0.0101(15) -0.0102(14)
C42 0.0297(18) 0.0280(17) 0.038(2) 0.0010(14) 0.0091(15) -0.0142(15)
C43 0.0321(18) 0.0192(15) 0.037(2) 0.0043(13) 0.0053(15) -0.0043(14)
C44 0.0258(17) 0.0241(16) 0.0246(16) -0.0010(13) 0.0062(13) 0.0027(13)
C50 0.065(3) 0.052(3) 0.054(3) 0.012(2) 0.025(2) -0.001(2)
C66 0.048(2) 0.045(2) 0.032(2) 0.0074(18) 0.0013(17) 0.0012(17)
C67 0.055(3) 0.071(3) 0.047(3) -0.010(2) -0.003(2) -0.006(2)
C68 0.049(3) 0.087(3) 0.036(2) -0.015(2) -0.0002(19) 0.000(2)
C69 0.085(4) 0.060(3) 0.099(5) -0.006(3) 0.041(4) 0.006(3)
C70 0.124(6) 0.267(11) 0.164(7) -0.105(7) 0.107(6) -0.131(7)
C71 0.118(7) 0.263(13) 0.188(10) 0.034(8) 0.023(7) 0.105(9)
N1 0.0192(13) 0.0201(12) 0.0185(12) 0.0007(10) -0.0012(10) -0.0019(10)
N2 0.0218(13) 0.0195(12) 0.0205(13) 0.0044(10) -0.0024(11) -0.0015(10)
O1 0.0259(12) 0.0333(12) 0.0179(11) 0.0001(9) -0.0014(9) -0.0020(9)
O2 0.0642(18) 0.0409(15) 0.0380(14) -0.0084(13) 0.0201(13) 0.0028(12)
O3 0.0382(15) 0.0519(16) 0.0543(17) -0.0170(13) 0.0010(13) 0.0013(14)
O4 0.0375(15) 0.0547(16) 0.0525(17) 0.0067(13) -0.0086(13) 0.0005(14)
O5 0.114(3) 0.095(3) 0.098(3) 0.025(3) 0.031(3) -0.019(2)
O6 0.081(2) 0.064(2) 0.0507(19) 0.0075(17) 0.0058(17) 0.0228(16)
P1 0.0171(4) 0.0170(3) 0.0162(4) -0.0007(3) 0.0016(3) -0.0014(3)
P2 0.0156(3) 0.0150(3) 0.0165(3) -0.0006(3) 0.0029(3) -0.0002(3)
S1 0.0282(4) 0.0303(4) 0.0283(4) -0.0015(4) 0.0040(3) 0.0004(4)
Cl1 0.0252(4) 0.0190(3) 0.0264(4) 0.0033(3) 0.0040(3) 0.0059(3)
Ru1 0.01440(11) 0.01440(10) 0.01446(11) 0.00007(9) 0.00221(8) -0.00016(10)
F1 0.113(3) 0.133(3) 0.129(3) 0.091(2) 0.028(2) -0.004(2)
F2 0.139(3) 0.111(2) 0.0626(18) -0.002(2) 0.065(2) -0.0061(17)
F3 0.139(3) 0.0638(18) 0.097(2) -0.0247(19) 0.050(2) -0.0467(17)

loop_
_atom_type_symbol
_atom_type_description
_atom_type_scat_dispersion_real
_atom_type_scat_dispersion_imag
_atom_type_scat_source
C C 0.0033 0.0016 'International Tables Vol C Tables 4.2.6.8 and 6.1.1.4'
H H 0 0 'International Tables Vol C Tables 4.2.6.8 and 6.1.1.4'
N N 0.0061 0.0033 'International Tables Vol C Tables 4.2.6.8 and 6.1.1.4'
O O 0.0106 0.006 'International Tables Vol C Tables 4.2.6.8 and 6.1.1.4'
P P 0.1023 0.0942 'International Tables Vol C Tables 4.2.6.8 and 6.1.1.4'
S S 0.1246 0.1234 'International Tables Vol C Tables 4.2.6.8 and 6.1.1.4'
Cl Cl 0.1484 0.1585 'International Tables Vol C Tables 4.2.6.8 and 6.1.1.4'
Ru Ru -1.2594 0.8363 'International Tables Vol C Tables 4.2.6.8 and 6.1.1.4'
F F 0.0171 0.0103 'International Tables Vol C Tables 4.2.6.8 and 6.1.1.4'

loop_
_geom_angle_atom_site_label_1
_geom_angle_atom_site_label_2
_geom_angle_atom_site_label_3
_geom_angle
N1 C1 N2 122.3(3)
N1 C1 C8 119.0(2)
N2 C1 C8 118.6(2)
N2 C2 C3 112.7(3)
N2 C2 C4 111.4(3)
C3 C2 C4 113.6(3)
N2 C2 H2 106.2
C3 C2 H2 106.2
C4 C2 H2 106.2
C2 C3 H3A 109.5
C2 C3 H3B 109.5
H3A C3 H3B 109.5
C2 C3 H3C 109.5
H3A C3 H3C 109.5
H3B C3 H3C 109.5
C2 C4 H4A 109.5
C2 C4 H4B 109.5
H4A C4 H4B 109.5
C2 C4 H4C 109.5
H4A C4 H4C 109.5
H4B C4 H4C 109.5
N2 C5 C7 110.9(2)
N2 C5 C6 110.5(3)
C7 C5 C6 113.4(3)
N2 C5 H5 107.3
C7 C5 H5 107.3
C6 C5 H5 107.3
C5 C6 H6A 109.5
C5 C6 H6B 109.5
H6A C6 H6B 109.5
C5 C6 H6C 109.5
H6A C6 H6C 109.5
H6B C6 H6C 109.5
C5 C7 H7A 109.5
C5 C7 H7B 109.5
H7A C7 H7B 109.5
C5 C7 H7C 109.5
H7A C7 H7C 109.5
H7B C7 H7C 109.5
C9 C8 C13 119.1(3)
C9 C8 C1 123.8(2)
C13 C8 C1 116.7(2)
C9 C8 Ru1 72.97(16)
C13 C8 Ru1 75.33(16)
C1 C8 Ru1 116.66(18)
C8 C9 C10 119.8(3)
C8 C9 Ru1 68.97(15)
C10 C9 Ru1 77.18(16)
C8 C9 H9 120
C10 C9 H9 120
Ru1 C9 H9 120
C11 C10 C9 121.1(3)
C11 C10 Ru1 75.44(16)
C9 C10 Ru1 66.20(15)
C11 C10 H10 118.6
C9 C10 H10 118.6
Ru1 C10 H10 118.6
O1 C11 C10 117.1(3)
O1 C11 C12 124.0(3)
C10 C11 C12 118.9(3)
O1 C11 Ru1 132.48(19)
C10 C11 Ru1 70.33(16)
C12 C11 Ru1 68.49(15)
C13 C12 C11 120.4(3)
C13 C12 Ru1 70.31(15)
C11 C12 Ru1 76.01(16)
C13 C12 H12 119.6
C11 C12 H12 119.6
Ru1 C12 H12 119.6
C12 C13 C8 120.2(3)
C12 C13 Ru1 74.01(16)
C8 C13 Ru1 66.65(15)
C12 C13 H13 119
C8 C13 H13 119
Ru1 C13 H13 119
C19 C14 C15 119.4(3)
C19 C14 P1 121.7(2)
C15 C14 P1 118.7(2)
C16 C15 C14 120.2(3)
C16 C15 H15 119.9
C14 C15 H15 119.9
C15 C16 C17 120.0(3)
C15 C16 H16 120
C17 C16 H16 120
C18 C17 C16 120.5(3)
C18 C17 H17 119.7
C16 C17 H17 119.7
C17 C18 C19 119.6(3)
C17 C18 H18 120.2
C19 C18 H18 120.2
C14 C19 C18 120.2(3)
C14 C19 H19 119.9
C18 C19 H19 119.9
C21 C20 C25 119.5(3)
C21 C20 P1 123.8(2)
C25 C20 P1 116.7(2)
C20 C21 C22 119.5(3)
C20 C21 H21 120.2
C22 C21 H21 120.2
C23 C22 C21 120.3(3)
C23 C22 H22 119.9
C21 C22 H22 119.9
C22 C23 C24 120.6(3)
C22 C23 H23 119.7
C24 C23 H23 119.7
C23 C24 C25 119.5(3)
C23 C24 H24 120.2
C25 C24 H24 120.2
C24 C25 C20 120.5(3)
C24 C25 H25 119.7
C20 C25 H25 119.7
O1 C26 H26A 109.5
O1 C26 H26B 109.5
H26A C26 H26B 109.5
O1 C26 H26C 109.5
H26A C26 H26C 109.5
H26B C26 H26C 109.5
C28 C27 C32 118.6(3)
C28 C27 P2 123.2(2)
C32 C27 P2 118.1(2)
C29 C28 C27 120.6(3)
C29 C28 H28 119.7
C27 C28 H28 119.7
C30 C29 C28 120.1(3)
C30 C29 H29 120
C28 C29 H29 120
C29 C30 C31 119.8(3)
C29 C30 H30 120.1
C31 C30 H30 120.1
C32 C31 C30 120.5(3)
C32 C31 H31 119.7
C30 C31 H31 119.7
C31 C32 C27 120.4(3)
C31 C32 H32 119.8
C27 C32 H32 119.8
C34 C33 C38 119.1(3)
C34 C33 P2 119.2(2)
C38 C33 P2 120.9(2)
C33 C34 C35 120.5(3)
C33 C34 H34 119.8
C35 C34 H34 119.8
C36 C35 C34 119.8(3)
C36 C35 H35 120.1
C34 C35 H35 120.1
C37 C36 C35 120.0(3)
C37 C36 H36 120
C35 C36 H36 120
C36 C37 C38 120.4(3)
C36 C37 H37 119.8
C38 C37 H37 119.8
C37 C38 C33 120.2(3)
C37 C38 H38 119.9
C33 C38 H38 119.9
C40 C39 C44 119.0(3)
C40 C39 P2 121.6(2)
C44 C39 P2 118.9(2)
C39 C40 C41 120.0(3)
C39 C40 H40 120
C41 C40 H40 120
C42 C41 C40 120.8(3)
C42 C41 H41 119.6
C40 C41 H41 119.6
C41 C42 C43 119.4(3)
C41 C42 H42 120.3
C43 C42 H42 120.3
C42 C43 C44 120.8(3)
C42 C43 H43 119.6
C44 C43 H43 119.6
C43 C44 C39 120.0(3)
C43 C44 H44 120
C39 C44 H44 120
F1 C50 F3 108.2(4)
F1 C50 F2 106.8(4)
F3 C50 F2 106.0(4)
F1 C50 S1 112.2(3)
F3 C50 S1 112.2(3)
F2 C50 S1 111.1(3)
O6 C66 C68 120.7(4)
O6 C66 C67 121.9(4)
C68 C66 C67 117.4(3)
C66 C67 H67A 109.5
C66 C67 H67B 109.5
H67A C67 H67B 109.5
C66 C67 H67C 109.5
H67A C67 H67C 109.5
H67B C67 H67C 109.5
C66 C68 H68A 109.5
C66 C68 H68B 109.5
H68A C68 H68B 109.5
C66 C68 H68C 109.5
H68A C68 H68C 109.5
H68B C68 H68C 109.5
O5 C69 C70 122.4(7)
O5 C69 C71 117.0(6)
C70 C69 C71 120.6(7)
C69 C70 H70A 109.5
C69 C70 H70B 109.5
H70A C70 H70B 109.5
C69 C70 H70C 109.5
H70A C70 H70C 109.5
H70B C70 H70C 109.5
C69 C71 H71A 109.5
C69 C71 H71B 109.5
H71A C71 H71B 109.5
C69 C71 H71C 109.5
H71A C71 H71C 109.5
H71B C71 H71C 109.5
C1 N1 P1 116.5(2)
C1 N2 C2 121.7(2)
C1 N2 C5 121.8(2)
C2 N2 C5 116.5(2)
C11 O1 C26 118.4(2)
N1 P1 C14 102.38(13)
N1 P1 C20 102.62(13)
C14 P1 C20 98.99(13)
N1 P1 Ru1 106.16(9)
C14 P1 Ru1 127.40(10)
C20 P1 Ru1 116.18(10)
C39 P2 C27 99.05(13)
C39 P2 C33 106.32(13)
C27 P2 C33 103.16(13)
C39 P2 Ru1 123.58(9)
C27 P2 Ru1 115.43(9)
C33 P2 Ru1 107.27(9)
O3 S1 O2 114.85(16)
O3 S1 O4 114.49(17)
O2 S1 O4 114.44(17)
O3 S1 C50 103.96(19)
O2 S1 C50 103.62(18)
O4 S1 C50 103.45(19)
C8 Ru1 C9 38.06(10)
C8 Ru1 C13 38.02(10)
C9 Ru1 C13 67.02(10)
C8 Ru1 C12 66.99(10)
C9 Ru1 C12 77.96(10)
C13 Ru1 C12 35.68(10)
C8 Ru1 P1 77.72(8)
C9 Ru1 P1 106.01(8)
C13 Ru1 P1 83.61(8)
C12 Ru1 P1 113.63(8)
C8 Ru1 C10 66.47(10)
C9 Ru1 C10 36.61(10)
C13 Ru1 C10 75.79(10)
C12 Ru1 C10 63.45(10)
P1 Ru1 C10 142.20(7)
C8 Ru1 P2 120.95(8)
C9 Ru1 P2 93.03(7)
C13 Ru1 P2 158.72(7)
C12 Ru1 P2 150.77(8)
P1 Ru1 P2 95.56(3)
C10 Ru1 P2 92.76(7)
C8 Ru1 C11 77.60(10)
C9 Ru1 C11 64.57(10)
C13 Ru1 C11 63.67(10)
C12 Ru1 C11 35.50(10)
P1 Ru1 C11 147.21(7)
C10 Ru1 C11 34.23(10)
P2 Ru1 C11 115.64(7)
C8 Ru1 Cl1 152.47(8)
C9 Ru1 Cl1 157.13(8)
C13 Ru1 Cl1 115.01(7)
C12 Ru1 Cl1 91.60(7)
P1 Ru1 Cl1 96.80(3)
C10 Ru1 Cl1 120.54(7)
P2 Ru1 Cl1 86.24(3)
C11 Ru1 Cl1 95.17(7)

loop_
_geom_bond_atom_site_label_1
_geom_bond_atom_site_label_2
_geom_bond_distance
C1 N1 1.312(4)
C1 N2 1.337(4)
C1 C8 1.514(4)
C2 N2 1.486(4)
C2 C3 1.522(5)
C2 C4 1.523(5)
C2 H2 1
C3 H3A 0.98
C3 H3B 0.98
C3 H3C 0.98
C4 H4A 0.98
C4 H4B 0.98
C4 H4C 0.98
C5 N2 1.487(4)
C5 C7 1.516(4)
C5 C6 1.524(4)
C5 H5 1
C6 H6A 0.98
C6 H6B 0.98
C6 H6C 0.98
C7 H7A 0.98
C7 H7B 0.98
C7 H7C 0.98
C8 C9 1.411(4)
C8 C13 1.434(4)
C8 Ru1 2.137(3)
C9 C10 1.427(4)
C9 Ru1 2.189(3)
C9 H9 1
C10 C11 1.394(4)
C10 Ru1 2.333(3)
C10 H10 1
C11 O1 1.344(3)
C11 C12 1.435(4)
C11 Ru1 2.398(3)
C12 C13 1.395(4)
C12 Ru1 2.299(3)
C12 H12 1
C13 Ru1 2.252(3)
C13 H13 1
C14 C19 1.388(4)
C14 C15 1.396(4)
C14 P1 1.814(3)
C15 C16 1.380(4)
C15 H15 0.95
C16 C17 1.388(5)
C16 H16 0.95
C17 C18 1.377(5)
C17 H17 0.95
C18 C19 1.398(4)
C18 H18 0.95
C19 H19 0.95
C20 C21 1.381(4)
C20 C25 1.398(4)
C20 P1 1.836(3)
C21 C22 1.391(4)
C21 H21 0.95
C22 C23 1.375(5)
C22 H22 0.95
C23 C24 1.376(5)
C23 H23 0.95
C24 C25 1.377(4)
C24 H24 0.95
C25 H25 0.95
C26 O1 1.448(4)
C26 H26A 0.98
C26 H26B 0.98
C26 H26C 0.98
C27 C28 1.389(4)
C27 C32 1.401(4)
C27 P2 1.832(3)
C28 C29 1.388(4)
C28 H28 0.95
C29 C30 1.379(4)
C29 H29 0.95
C30 C31 1.380(4)
C30 H30 0.95
C31 C32 1.378(4)
C31 H31 0.95
C32 H32 0.95
C33 C34 1.387(4)
C33 C38 1.394(4)
C33 P2 1.832(3)
C34 C35 1.389(4)
C34 H34 0.95
C35 C36 1.387(5)
C35 H35 0.95
C36 C37 1.374(5)
C36 H36 0.95
C37 C38 1.387(4)
C37 H37 0.95
C38 H38 0.95
C39 C40 1.388(4)
C39 C44 1.397(4)
C39 P2 1.824(3)
C40 C41 1.395(4)
C40 H40 0.95
C41 C42 1.370(5)
C41 H41 0.95
C42 C43 1.382(5)
C42 H42 0.95
C43 C44 1.382(4)
C43 H43 0.95
C44 H44 0.95
C50 F1 1.299(5)
C50 F3 1.320(5)
C50 F2 1.328(5)
C50 S1 1.810(4)
C66 O6 1.210(4)
C66 C68 1.486(5)
C66 C67 1.490(5)
C67 H67A 0.98
C67 H67B 0.98
C67 H67C 0.98
C68 H68A 0.98
C68 H68B 0.98
C68 H68C 0.98
C69 O5 1.199(6)
C69 C70 1.416(8)
C69 C71 1.493(9)
C70 H70A 0.98
C70 H70B 0.98
C70 H70C 0.98
C71 H71A 0.98
C71 H71B 0.98
C71 H71C 0.98
N1 P1 1.682(2)
O2 S1 1.432(2)
O3 S1 1.430(2)
O4 S1 1.435(3)
P1 Ru1 2.3240(8)
P2 Ru1 2.3505(7)
Cl1 Ru1 2.3984(7)
